data_2222806
loop_
_publ_author_name
'Hendsbee, Arthur D.'
'Pye, Cory C.'
'Masuda, Jason D.'

_publ_section_title
;
 Hexaaquagallium(III) trinitrate trihydrate
;
_journal_coeditor_code MG2076
_journal_issue 8
_journal_name_full 'Acta Crystallographica Section E'
_journal_page_first i65
_journal_paper_doi 10.1107/S1600536809028086
_journal_volume 65
_journal_year 2009
_chemical_formula_iupac '[Ga (H2 O)6] (N O3)3, 3H2 O'
_chemical_formula_moiety 'Ga H12 O6 3+, 3(N O3 -), 3(H2 O)'
_chemical_formula_sum 'Ga H18 N3 O18'
_chemical_formula_weight 417.89
_chemical_name_common 'gallium(III) nitrate nonahydrate'
_chemical_name_systematic
;
Hexaaquagallium(III) trinitrate trihydrate
;
_space_group_IT_number 14
_symmetry_cell_setting monoclinic
_symmetry_space_group_name_Hall '-P 2ybc'
_symmetry_space_group_name_H-M 'P 1 21/c 1'
_atom_sites_solution_hydrogens geom
_atom_sites_solution_primary direct
_atom_sites_solution_secondary difmap
_audit_creation_method SHELXL-97
_cell_angle_alpha 90.00
_cell_angle_beta 95.4480(10)
_cell_angle_gamma 90.00
_cell_formula_units_Z 4
_cell_length_a 13.9609(6)
_cell_length_b 9.6498(5)
_cell_length_c 10.9743(5)
_cell_measurement_reflns_used 5403
_cell_measurement_temperature 296(2)
_cell_measurement_theta_max 28.30
_cell_measurement_theta_min 2.26
_cell_volume 1471.78(12)
_computing_cell_refinement 'SAINT (Bruker, 2008)'
_computing_data_collection 'APEX2 (Bruker, 2008)'
_computing_data_reduction 'SAINT (Bruker, 2008)'
_computing_molecular_graphics 'ORTEP-3 for Windows (Farrugia, 1997)'
_computing_publication_material 'SHELXTL (Sheldrick, 2008)'
_computing_structure_refinement 'SHELXL97 (Sheldrick, 2008)'
_computing_structure_solution 'SHELXS97 (Sheldrick, 2008)'
_diffrn_ambient_temperature 296(2)
_diffrn_measured_fraction_theta_full 0.997
_diffrn_measured_fraction_theta_max 0.997
_diffrn_measurement_device_type 'Bruker APEXII CCD'
_diffrn_measurement_method '\f and \w'
_diffrn_radiation_monochromator graphite
_diffrn_radiation_source 'fine-focus sealed tube'
_diffrn_radiation_type MoK\a
_diffrn_radiation_wavelength 0.71073
_diffrn_reflns_av_R_equivalents 0.0154
_diffrn_reflns_av_sigmaI/netI 0.0144
_diffrn_reflns_limit_h_max 17
_diffrn_reflns_limit_h_min -17
_diffrn_reflns_limit_k_max 10
_diffrn_reflns_limit_k_min -12
_diffrn_reflns_limit_l_max 13
_diffrn_reflns_limit_l_min -13
_diffrn_reflns_number 10587
_diffrn_reflns_theta_full 26.50
_diffrn_reflns_theta_max 26.50
_diffrn_reflns_theta_min 2.57
_diffrn_standards_number 0
_exptl_absorpt_coefficient_mu 1.972
_exptl_absorpt_correction_T_max 0.5642
_exptl_absorpt_correction_T_min 0.4786
_exptl_absorpt_correction_type multi-scan
_exptl_absorpt_process_details '(SADABS; Bruker, 2008)'
_exptl_crystal_colour colourless
_exptl_crystal_density_diffrn 1.886
_exptl_crystal_density_method 'not measured'
_exptl_crystal_description irregular
_exptl_crystal_F_000 856
_exptl_crystal_size_max 0.40
_exptl_crystal_size_mid 0.34
_exptl_crystal_size_min 0.29
_refine_diff_density_max 0.480
_refine_diff_density_min -0.329
_refine_ls_extinction_method none
_refine_ls_goodness_of_fit_ref 1.046
_refine_ls_hydrogen_treatment mixed
_refine_ls_matrix_type full
_refine_ls_number_parameters 274
_refine_ls_number_reflns 3037
_refine_ls_number_restraints 18
_refine_ls_restrained_S_all 1.045
_refine_ls_R_factor_all 0.0267
_refine_ls_R_factor_gt 0.0208
_refine_ls_shift/su_max 0.000
_refine_ls_shift/su_mean 0.000
_refine_ls_structure_factor_coef Fsqd
_refine_ls_weighting_details 'calc w=1/[\s^2^(Fo^2^)+(0.0301P)^2^+0.4119P] where P=(Fo^2^+2Fc^2^)/3'
_refine_ls_weighting_scheme calc
_refine_ls_wR_factor_gt 0.0547
_refine_ls_wR_factor_ref 0.0581
_reflns_number_gt 2509
_reflns_number_total 3037
_reflns_threshold_expression I>2\s(I)
_cod_data_source_file mg2076.cif
_cod_data_source_block I
_cod_original_sg_symbol_H-M 'P 21/c'
_cod_database_code 2222806
_cod_database_fobs_code 2222806

loop_
_symmetry_equiv_pos_as_xyz
'x, y, z'
'-x, y+1/2, -z+1/2'
'-x, -y, -z'
'x, -y-1/2, z-1/2'

loop_
_atom_site_type_symbol
_atom_site_label
_atom_site_fract_x
_atom_site_fract_y
_atom_site_fract_z
_atom_site_U_iso_or_equiv
_atom_site_adp_type
_atom_site_calc_flag
_atom_site_refinement_flags
_atom_site_occupancy
_atom_site_disorder_assembly
_atom_site_disorder_group
Ga Ga1 0.5000 0.0000 0.0000 0.01867(8) Uani d S 1 . .
Ga Ga2 0.0000 0.0000 0.5000 0.02131(8) Uani d S 1 . .
N N1 0.19260(10) 0.00919(13) 0.12573(13) 0.0285(3) Uani d . 1 . .
N N2 0.29851(9) 0.18907(14) 0.70878(11) 0.0268(3) Uani d . 1 . .
N N3 0.78610(9) 0.28563(14) 0.71869(11) 0.0293(3) Uani d . 1 . .
O O1 0.57018(8) 0.08802(13) 0.13967(10) 0.0306(3) Uani d D 1 . .
H H2 0.6187(12) 0.132(2) 0.1335(19) 0.051(6) Uiso d D 1 . .
H H1 0.5546(14) 0.088(2) 0.2093(15) 0.051(6) Uiso d D 1 . .
O O2 0.57327(8) 0.10539(13) -0.11126(10) 0.0294(2) Uani d D 1 . .
H H4 0.5629(16) 0.1854(17) -0.121(2) 0.053(7) Uiso d D 1 . .
H H3 0.6243(12) 0.082(2) -0.1307(18) 0.054(6) Uiso d D 1 . .
O O3 0.40601(8) 0.14903(12) -0.00574(10) 0.0269(2) Uani d D 1 . .
H H6 0.3964(15) 0.190(2) 0.0569(16) 0.051(6) Uiso d D 1 . .
H H5 0.3607(13) 0.150(2) -0.0550(17) 0.051(6) Uiso d D 1 . .
O O4 0.07132(8) 0.09427(14) 0.63446(10) 0.0327(3) Uani d D 1 . .
H H8 0.0636(14) 0.093(2) 0.7077(14) 0.043(5) Uiso d D 1 . .
H H7 0.1244(12) 0.121(2) 0.6219(19) 0.051(6) Uiso d D 1 . .
O O5 0.07408(9) 0.10908(14) 0.39031(10) 0.0339(3) Uani d D 1 . .
H H10 0.0971(15) 0.084(2) 0.3275(17) 0.065(7) Uiso d D 1 . .
H H9 0.0633(16) 0.1911(17) 0.381(2) 0.054(7) Uiso d D 1 . .
O O6 -0.09607(8) 0.14720(14) 0.49563(11) 0.0358(3) Uani d D 1 . .
H H12 -0.1406(13) 0.147(2) 0.4446(18) 0.054(7) Uiso d D 1 . .
H H11 -0.1078(16) 0.183(2) 0.5582(17) 0.055(7) Uiso d D 1 . .
O O7 0.11323(8) 0.04401(15) 0.16045(11) 0.0439(3) Uani d . 1 . .
O O8 0.26475(9) -0.00369(13) 0.19969(12) 0.0430(3) Uani d . 1 . .
O O9 0.19968(11) -0.01084(15) 0.01616(12) 0.0529(4) Uani d . 1 . .
O O10 0.72635(8) 0.25702(13) 0.62972(10) 0.0369(3) Uani d . 1 . .
O O11 0.87278(8) 0.26164(15) 0.71226(11) 0.0473(3) Uani d . 1 . .
O O12 0.75836(8) 0.33667(15) 0.81328(10) 0.0424(3) Uani d . 1 . .
O O13 0.26276(8) 0.16544(14) 0.80530(10) 0.0395(3) Uani d . 1 . .
O O14 0.24653(7) 0.18488(13) 0.60783(9) 0.0339(3) Uani d . 1 . .
O O15 0.38523(7) 0.21721(14) 0.70780(10) 0.0400(3) Uani d . 1 . .
O O16 0.53516(9) 0.12179(13) 0.37069(11) 0.0333(3) Uani d D 1 . .
H H14 0.4793(11) 0.108(2) 0.3864(17) 0.043(6) Uiso d D 1 . .
H H13 0.5662(15) 0.076(2) 0.4232(18) 0.063(7) Uiso d D 1 . .
O O17 0.05170(9) 0.38374(14) 0.36978(11) 0.0362(3) Uani d D 1 . .
H H15 0.0906(14) 0.427(2) 0.4140(19) 0.057(7) Uiso d D 1 . .
H H16 0.0021(13) 0.420(2) 0.383(2) 0.056(7) Uiso d D 1 . .
O O18 0.35675(10) 0.02473(15) 0.45021(13) 0.0410(3) Uani d D 1 . .
H H17 0.3188(14) 0.075(2) 0.482(2) 0.064(8) Uiso d D 1 . .
H H18 0.3232(17) -0.016(2) 0.399(2) 0.062(8) Uiso d D 1 . .

loop_
_atom_site_aniso_label
_atom_site_aniso_U_11
_atom_site_aniso_U_22
_atom_site_aniso_U_33
_atom_site_aniso_U_12
_atom_site_aniso_U_13
_atom_site_aniso_U_23
Ga1 0.01679(12) 0.02124(13) 0.01796(12) 0.00073(8) 0.00156(8) -0.00138(8)
Ga2 0.01777(12) 0.02999(15) 0.01606(12) -0.00007(8) 0.00097(8) -0.00210(8)
N1 0.0297(7) 0.0278(8) 0.0280(7) -0.0019(5) 0.0029(6) 0.0003(5)
N2 0.0238(6) 0.0302(7) 0.0261(6) -0.0027(5) 0.0002(5) 0.0037(5)
N3 0.0290(7) 0.0308(7) 0.0275(7) 0.0044(6) -0.0005(5) -0.0004(5)
O1 0.0271(6) 0.0417(7) 0.0227(6) -0.0094(5) 0.0012(4) -0.0071(5)
O2 0.0258(6) 0.0284(7) 0.0356(6) 0.0032(5) 0.0116(5) 0.0065(5)
O3 0.0245(5) 0.0316(6) 0.0240(6) 0.0097(5) -0.0002(4) -0.0029(5)
O4 0.0246(6) 0.0536(8) 0.0196(6) -0.0108(5) 0.0018(4) -0.0078(5)
O5 0.0395(6) 0.0376(8) 0.0265(6) -0.0047(6) 0.0119(5) 0.0013(5)
O6 0.0314(6) 0.0480(8) 0.0269(6) 0.0158(5) -0.0024(5) -0.0064(5)
O7 0.0317(6) 0.0576(8) 0.0446(7) 0.0009(6) 0.0141(5) -0.0047(6)
O8 0.0379(7) 0.0536(9) 0.0361(7) 0.0013(5) -0.0045(5) 0.0039(5)
O9 0.0524(9) 0.0741(11) 0.0329(7) 0.0144(7) 0.0072(6) -0.0110(6)
O10 0.0353(6) 0.0431(7) 0.0301(6) 0.0072(5) -0.0080(5) -0.0057(5)
O11 0.0271(6) 0.0721(10) 0.0422(7) 0.0116(6) 0.0006(5) -0.0133(6)
O12 0.0339(6) 0.0605(9) 0.0324(6) 0.0064(6) 0.0018(5) -0.0149(6)
O13 0.0301(6) 0.0633(9) 0.0255(6) -0.0049(6) 0.0053(5) 0.0088(6)
O14 0.0262(5) 0.0503(7) 0.0242(5) -0.0054(5) -0.0023(4) 0.0028(5)
O15 0.0214(5) 0.0629(9) 0.0350(6) -0.0103(5) -0.0009(4) 0.0128(6)
O16 0.0336(6) 0.0346(7) 0.0323(6) 0.0031(5) 0.0066(5) 0.0016(5)
O17 0.0311(6) 0.0496(8) 0.0279(6) -0.0003(6) 0.0024(5) -0.0019(5)
O18 0.0383(7) 0.0469(8) 0.0365(7) -0.0027(6) -0.0027(6) -0.0091(6)

loop_
_atom_type_symbol
_atom_type_description
_atom_type_scat_dispersion_real
_atom_type_scat_dispersion_imag
_atom_type_scat_source
N N 0.0061 0.0033 'International Tables Vol C Tables 4.2.6.8 and 6.1.1.4'
H H 0.0000 0.0000 'International Tables Vol C Tables 4.2.6.8 and 6.1.1.4'
O O 0.0106 0.0060 'International Tables Vol C Tables 4.2.6.8 and 6.1.1.4'
Ga Ga 0.2307 1.6083 'International Tables Vol C Tables 4.2.6.8 and 6.1.1.4'

loop_
_geom_angle_atom_site_label_1
_geom_angle_atom_site_label_2
_geom_angle_atom_site_label_3
_geom_angle_site_symmetry_1
_geom_angle_site_symmetry_3
_geom_angle
_geom_angle_publ_flag
O1 Ga1 O1 . 3_655 180.0 ?
O1 Ga1 O3 . . 89.45(5) ?
O1 Ga1 O3 3_655 . 90.55(5) ?
O1 Ga1 O3 . 3_655 90.55(5) ?
O1 Ga1 O3 3_655 3_655 89.45(5) ?
O3 Ga1 O3 . 3_655 180.0 ?
O1 Ga1 O2 . . 90.62(5) ?
O1 Ga1 O2 3_655 . 89.38(5) ?
O3 Ga1 O2 . . 89.23(5) ?
O3 Ga1 O2 3_655 . 90.77(5) ?
O1 Ga1 O2 . 3_655 89.38(5) ?
O1 Ga1 O2 3_655 3_655 90.62(5) ?
O3 Ga1 O2 . 3_655 90.77(5) ?
O3 Ga1 O2 3_655 3_655 89.23(5) ?
O2 Ga1 O2 . 3_655 179.999(2) ?
O4 Ga2 O4 3_556 . 180.0 ?
O4 Ga2 O6 3_556 3_556 88.81(5) ?
O4 Ga2 O6 . 3_556 91.19(5) ?
O4 Ga2 O6 3_556 . 91.19(5) ?
O4 Ga2 O6 . . 88.81(5) ?
O6 Ga2 O6 3_556 . 180.00(8) ?
O4 Ga2 O5 3_556 3_556 87.28(5) ?
O4 Ga2 O5 . 3_556 92.72(5) ?
O6 Ga2 O5 3_556 3_556 89.74(6) ?
O6 Ga2 O5 . 3_556 90.26(6) ?
O4 Ga2 O5 3_556 . 92.72(5) ?
O4 Ga2 O5 . . 87.28(5) ?
O6 Ga2 O5 3_556 . 90.26(6) ?
O6 Ga2 O5 . . 89.74(6) ?
O5 Ga2 O5 3_556 . 180.0 ?
O9 N1 O8 . . 119.25(15) ?
O9 N1 O7 . . 119.68(14) ?
O8 N1 O7 . . 121.06(14) ?
O13 N2 O15 . . 121.45(12) ?
O13 N2 O14 . . 120.01(12) ?
O15 N2 O14 . . 118.54(12) ?
O11 N3 O12 . . 120.28(13) ?
O11 N3 O10 . . 119.68(13) ?
O12 N3 O10 . . 120.04(12) ?

loop_
_geom_bond_atom_site_label_1
_geom_bond_atom_site_label_2
_geom_bond_site_symmetry_2
_geom_bond_distance
_geom_bond_publ_flag
Ga1 O1 . 1.9354(10) ?
Ga1 O1 3_655 1.9354(10) ?
Ga1 O3 . 1.9438(10) ?
Ga1 O3 3_655 1.9438(10) ?
Ga1 O2 . 1.9515(11) ?
Ga1 O2 3_655 1.9515(11) ?
Ga2 O4 3_556 1.9280(10) ?
Ga2 O4 . 1.9280(10) ?
Ga2 O6 3_556 1.9510(12) ?
Ga2 O6 . 1.9510(12) ?
Ga2 O5 3_556 1.9654(11) ?
Ga2 O5 . 1.9654(11) ?
N1 O9 . 1.2311(19) ?
N1 O8 . 1.2385(18) ?
N1 O7 . 1.2513(18) ?
N2 O13 . 1.2343(16) ?
N2 O15 . 1.2418(16) ?
N2 O14 . 1.2660(16) ?
N3 O11 . 1.2407(17) ?
N3 O12 . 1.2435(17) ?
N3 O10 . 1.2533(16) ?

loop_
_geom_hbond_atom_site_label_D
_geom_hbond_atom_site_label_H
_geom_hbond_atom_site_label_A
_geom_hbond_site_symmetry_A
_geom_hbond_distance_DH
_geom_hbond_distance_HA
_geom_hbond_distance_DA
_geom_hbond_angle_DHA
O18 H18 O8 . 0.801(16) 2.26(2) 2.9348(18) 142(2)
O16 H14 O18 . 0.825(15) 2.072(15) 2.8732(19) 163.8(19)
O5 H10 O7 . 0.823(16) 1.908(17) 2.7052(17) 163(2)
O1 H1 O16 . 0.814(15) 1.846(16) 2.6474(16) 168(2)
O4 H7 O14 . 0.809(15) 1.833(15) 2.6399(15) 175(2)
O5 H9 O17 . 0.810(16) 1.869(16) 2.676(2) 174(2)
O18 H17 O14 . 0.816(16) 2.082(17) 2.8729(18) 163(2)
O3 H6 O15 4_565 0.814(15) 1.903(16) 2.7150(16) 175(2)
O1 H2 O10 4_565 0.808(15) 1.848(16) 2.6545(16) 175(2)
O2 H4 O16 4_565 0.790(16) 1.901(16) 2.6895(18) 175(2)
O4 H8 O17 4_566 0.821(15) 1.816(15) 2.6312(16) 171(2)
O17 H15 O9 4_566 0.808(15) 1.977(16) 2.7791(19) 171(2)
O3 H5 O13 1_554 0.792(15) 1.961(16) 2.7454(16) 171(2)
O6 H12 O12 4_465 0.796(15) 1.926(16) 2.7179(16) 174(2)
O16 H13 O18 3_656 0.820(16) 1.934(16) 2.7525(19) 177(3)
O6 H11 O11 1_455 0.800(15) 1.895(16) 2.6938(17) 176(2)
O2 H3 O8 3_655 0.794(15) 1.943(16) 2.7269(17) 169(2)
O17 H16 O7 2 0.802(16) 2.026(18) 2.7675(18) 154(2)
